data_7120215
loop_
_publ_author_name
'Arrowsmith, Merle'
'B\"ohnke, Julian'
'Braunschweig, Holger'
'Dei\&senberger, Andrea'
'Dewhurst, Rian David'
'Ewing, William'
'H\"orl, Christian'
'Mies, Jan'
'Muessig, Jonas'

_publ_section_title
;
 Simple Solution-Phase Syntheses of Tetrahalodiboranes(4) and their Labile
 Dimethylsulfide Adducts
;
_journal_name_full 'Chem. Commun.'
_journal_paper_doi 10.1039/C7CC03148C
_journal_year 2017
_chemical_formula_moiety 'C4 H12 B2 Cl4 S2'
_chemical_formula_sum 'C4 H12 B2 Cl4 S2'
_chemical_formula_weight 287.68
_space_group_crystal_system orthorhombic
_space_group_IT_number 61
_space_group_name_Hall '-P 2ac 2ab'
_space_group_name_H-M_alt 'P b c a'
_symmetry_space_group_name_Hall '-P 2ac 2ab'
_symmetry_space_group_name_H-M 'P b c a'
_atom_sites_solution_hydrogens geom
_audit_creation_method SHELXL-2014/7
_audit_update_record
;
2017-04-24 deposited with the CCDC.
2017-05-26 downloaded from the CCDC.
;
_cell_angle_alpha 90
_cell_angle_beta 90
_cell_angle_gamma 90
_cell_formula_units_Z 4
_cell_length_a 9.9144(6)
_cell_length_b 10.8859(7)
_cell_length_c 11.2982(7)
_cell_measurement_reflns_used 9895
_cell_measurement_temperature 100(2)
_cell_measurement_theta_max 26.66
_cell_measurement_theta_min 3.31
_cell_volume 1219.38(13)
_computing_cell_refinement 'Saint+ ver. 7.68A (Bruker AXS)'
_computing_data_collection 'APEX2 ver. 2014.9 (Bruker AXS)'
_computing_data_reduction 'Saint+ ver. 7.68A (Bruker AXS)'
_computing_molecular_graphics 'ShelXLe (Huebschle et all, 2011)'
_computing_publication_material 'SHELXL-2014/6 (Sheldrick, 2014) '
_computing_structure_refinement 'SHELXL-2014/7 (Sheldrick, 2014)'
_computing_structure_solution 'SHELXT 2014/4 (Sheldrick, 2014)'
_diffrn_ambient_temperature 100(2)
_diffrn_measured_fraction_theta_full 1.000
_diffrn_measured_fraction_theta_max 0.998
_diffrn_measurement_device_type 'Bruker X8-APEX II'
_diffrn_measurement_method '\f and \w scans'
_diffrn_radiation_type MoK\a
_diffrn_radiation_wavelength 0.71073
_diffrn_reflns_av_R_equivalents 0.0295
_diffrn_reflns_av_unetI/netI 0.0132
_diffrn_reflns_Laue_measured_fraction_full 1.000
_diffrn_reflns_Laue_measured_fraction_max 0.998
_diffrn_reflns_limit_h_max 12
_diffrn_reflns_limit_h_min -12
_diffrn_reflns_limit_k_max 13
_diffrn_reflns_limit_k_min -13
_diffrn_reflns_limit_l_max 14
_diffrn_reflns_limit_l_min -14
_diffrn_reflns_number 15556
_diffrn_reflns_point_group_measured_fraction_full 1.000
_diffrn_reflns_point_group_measured_fraction_max 0.998
_diffrn_reflns_theta_full 26.000
_diffrn_reflns_theta_max 26.665
_diffrn_reflns_theta_min 3.313
_diffrn_source 'rotating-anode X-ray tube or sealed X-ray tube'
_exptl_absorpt_coefficient_mu 1.261
_exptl_absorpt_correction_T_max 0.7454
_exptl_absorpt_correction_T_min 0.6680
_exptl_absorpt_correction_type multi-scan
_exptl_absorpt_process_details 'Sadabs 2014/4 (Bruker 2014)'
_exptl_crystal_colour colourless
_exptl_crystal_density_diffrn 1.567
_exptl_crystal_description block
_exptl_crystal_F_000 584
_exptl_crystal_size_max 0.600
_exptl_crystal_size_mid 0.500
_exptl_crystal_size_min 0.300
_refine_diff_density_max 0.409
_refine_diff_density_min -0.158
_refine_diff_density_rms 0.049
_refine_ls_extinction_method none
_refine_ls_goodness_of_fit_ref 1.089
_refine_ls_hydrogen_treatment constr
_refine_ls_matrix_type full
_refine_ls_number_parameters 57
_refine_ls_number_reflns 1290
_refine_ls_number_restraints 0
_refine_ls_restrained_S_all 1.089
_refine_ls_R_factor_all 0.0176
_refine_ls_R_factor_gt 0.0168
_refine_ls_shift/su_max 0.001
_refine_ls_shift/su_mean 0.000
_refine_ls_structure_factor_coef Fsqd
_refine_ls_weighting_details 'w=1/[\s^2^(Fo^2^)+(0.0244P)^2^+0.3524P] where P=(Fo^2^+2Fc^2^)/3'
_refine_ls_weighting_scheme calc
_refine_ls_wR_factor_gt 0.0441
_refine_ls_wR_factor_ref 0.0446
_reflns_Friedel_coverage 0.000
_reflns_number_gt 1239
_reflns_number_total 1290
_reflns_threshold_expression 'I > 2\s(I)'
_cod_data_source_file c7cc03148c2.cif
_cod_data_source_block done
_cod_database_code 7120215
_shelx_shelxl_version_number 2014/7
_shelx_space_group_comment
;
The symmetry employed for this shelxl refinement is uniquely defined
by the following loop, which should always be used as a source of
symmetry information in preference to the above space-group names.
They are only intended as comments.
;
_shelx_estimated_absorpt_t_min 0.518
_shelx_estimated_absorpt_t_max 0.704
_exptl_absorpt_special_details
;The crystal was immersed in a film of perfluoropolyether oil, 
mounted on a a glass fiber and transferred to stream of cold nitrogen.
;

loop_
_space_group_symop_operation_xyz
'x, y, z'
'-x+1/2, -y, z+1/2'
'-x, y+1/2, -z+1/2'
'x+1/2, -y+1/2, -z'
'-x, -y, -z'
'x-1/2, y, -z-1/2'
'x, -y-1/2, z-1/2'
'-x-1/2, y-1/2, z'

loop_
_atom_site_label
_atom_site_type_symbol
_atom_site_fract_x
_atom_site_fract_y
_atom_site_fract_z
_atom_site_U_iso_or_equiv
_atom_site_adp_type
_atom_site_occupancy
_atom_site_site_symmetry_order
_atom_site_calc_flag
_atom_site_refinement_flags_posn
_atom_site_refinement_flags_adp
Cl1 Cl 0.70581(3) 0.57528(2) 0.42800(2) 0.01637(9) Uani 1 1 d . .
S1 S 0.50898(3) 0.68274(2) 0.61775(2) 0.01471(9) Uani 1 1 d . .
C1 C 0.64772(12) 0.64694(11) 0.71433(10) 0.0210(3) Uani 1 1 d . .
H1A H 0.7305 0.6388 0.6676 0.031 Uiso 1 1 calc R U
H1B H 0.6295 0.5695 0.7555 0.031 Uiso 1 1 calc R U
H1C H 0.6588 0.7130 0.7725 0.031 Uiso 1 1 calc R U
B1 B 0.52784(12) 0.57193(11) 0.48028(10) 0.0124(2) Uani 1 1 d . .
Cl2 Cl 0.41763(3) 0.64829(2) 0.36813(2) 0.01682(9) Uani 1 1 d . .
C2 C 0.56269(12) 0.83017(10) 0.56365(11) 0.0196(2) Uani 1 1 d . .
H2A H 0.6490 0.8213 0.5222 0.029 Uiso 1 1 calc R U
H2B H 0.5735 0.8869 0.6303 0.029 Uiso 1 1 calc R U
H2C H 0.4948 0.8627 0.5089 0.029 Uiso 1 1 calc R U

loop_
_atom_site_aniso_label
_atom_site_aniso_U_11
_atom_site_aniso_U_22
_atom_site_aniso_U_33
_atom_site_aniso_U_23
_atom_site_aniso_U_13
_atom_site_aniso_U_12
Cl1 0.01225(14) 0.01830(15) 0.01854(15) 0.00009(10) 0.00449(9) -0.00017(9)
S1 0.01510(15) 0.01463(15) 0.01439(15) -0.00238(10) 0.00175(9) -0.00065(10)
C1 0.0262(6) 0.0207(6) 0.0161(5) -0.0014(4) -0.0057(5) 0.0006(5)
B1 0.0121(6) 0.0149(6) 0.0102(5) -0.0002(5) 0.0005(4) 0.0011(4)
Cl2 0.01682(15) 0.01836(15) 0.01527(14) 0.00481(10) -0.00238(9) 0.00171(9)
C2 0.0213(6) 0.0138(5) 0.0236(6) -0.0006(5) -0.0011(5) -0.0009(4)

loop_
_atom_type_symbol
_atom_type_description
_atom_type_scat_dispersion_real
_atom_type_scat_dispersion_imag
_atom_type_scat_source
C C 0.0033 0.0016 'International Tables Vol C Tables 4.2.6.8 and 6.1.1.4'
H H 0.0000 0.0000 'International Tables Vol C Tables 4.2.6.8 and 6.1.1.4'
B B 0.0013 0.0007 'International Tables Vol C Tables 4.2.6.8 and 6.1.1.4'
S S 0.1246 0.1234 'International Tables Vol C Tables 4.2.6.8 and 6.1.1.4'
Cl Cl 0.1484 0.1585 'International Tables Vol C Tables 4.2.6.8 and 6.1.1.4'

loop_
_geom_angle_atom_site_label_1
_geom_angle_atom_site_label_2
_geom_angle_atom_site_label_3
_geom_angle
_geom_angle_site_symmetry_1
C2 S1 C1 99.97(6) .
C2 S1 B1 104.46(5) .
C1 S1 B1 105.80(5) .
S1 C1 H1A 109.5 .
S1 C1 H1B 109.5 .
H1A C1 H1B 109.5 .
S1 C1 H1C 109.5 .
H1A C1 H1C 109.5 .
H1B C1 H1C 109.5 .
B1 B1 Cl1 113.86(10) 5_666
B1 B1 Cl2 113.16(10) 5_666
Cl1 B1 Cl2 109.30(6) .
B1 B1 S1 108.78(9) 5_666
Cl1 B1 S1 109.11(6) .
Cl2 B1 S1 101.90(6) .
S1 C2 H2A 109.5 .
S1 C2 H2B 109.5 .
H2A C2 H2B 109.5 .
S1 C2 H2C 109.5 .
H2A C2 H2C 109.5 .
H2B C2 H2C 109.5 .

loop_
_geom_bond_atom_site_label_1
_geom_bond_atom_site_label_2
_geom_bond_distance
_geom_bond_site_symmetry_2
Cl1 B1 1.8611(12) .
S1 C2 1.7980(12) .
S1 C1 1.7985(12) .
S1 B1 1.9755(12) .
C1 H1A 0.9800 .
C1 H1B 0.9800 .
C1 H1C 0.9800 .
B1 B1 1.719(2) 5_666
B1 Cl2 1.8683(12) .
C2 H2A 0.9800 .
C2 H2B 0.9800 .
C2 H2C 0.9800 .
